data_4121758
loop_
_publ_author_name
'Sokolovs, Igors'
'Lubriks, Dmitrijs'
'Suna, Edgars'

_publ_section_title
;
 Copper-Catalyzed Intermolecular C-H Amination of (Hetero)arenes via
 Transient Unsymmetrical \l(3)-Iodanes.
;
_journal_issue 19
_journal_name_full 'Journal of the American Chemical Society'
_journal_page_first 6920
_journal_page_last 6928
_journal_paper_doi 10.1021/ja502174d
_journal_volume 136
_journal_year 2014
_chemical_compound_source 'Local laboratory'
_chemical_formula_moiety 'C21 H22 Br I N O2, C7 H7 O3 S '
_chemical_formula_sum 'C28 H29 Br I N O5 S'
_chemical_formula_weight 698.41
_chemical_name_systematic
;
 ?
;
_space_group_IT_number 14
_symmetry_cell_setting monoclinic
_symmetry_space_group_name_Hall '-P 2ybc'
_symmetry_space_group_name_H-M 'P 1 21/c 1'
_atom_sites_solution_hydrogens mixed
_atom_sites_solution_primary direct
_atom_sites_solution_secondary difmap
_audit_creation_method maXus
_cell_angle_alpha 90.00
_cell_angle_beta 104.197(2)
_cell_angle_gamma 90.00
_cell_formula_units_Z 4
_cell_length_a 13.9499(5)
_cell_length_b 13.1575(4)
_cell_length_c 15.5683(7)
_cell_measurement_reflns_used 29351
_cell_measurement_temperature 173
_cell_measurement_theta_max 27.5
_cell_measurement_theta_min 0.9
_cell_volume 2770.22(18)
_computing_cell_refinement 'HKL Scalepack (Otwinowski & Minor 1997)'
_computing_data_collection KappaCCD
_computing_data_reduction 'Denzo and Scalepak (Otwinowski & Minor, 1997)'
_computing_molecular_graphics 'Ortep (Johnson, 1976)'
_computing_publication_material 'maXus(Mackay et al., 1999)'
_computing_structure_refinement 'maXus(Mackay et al., 1999)'
_computing_structure_solution 'SHELXS-97 (Sheldrick, 1997)'
_diffrn_ambient_temperature 173(2)
_diffrn_measured_fraction_theta_full 0.99
_diffrn_measured_fraction_theta_max 0.99
_diffrn_measurement_device_type 'Bruker-Nonius KappaCCD'
_diffrn_measurement_method '\f and \w scan'
_diffrn_orient_matrix_type X=UH
_diffrn_orient_matrix_UB_11 -0.01654
_diffrn_orient_matrix_UB_12 -0.07207
_diffrn_orient_matrix_UB_13 0.00000
_diffrn_orient_matrix_UB_21 0.00000
_diffrn_orient_matrix_UB_22 0.00000
_diffrn_orient_matrix_UB_23 -0.07600
_diffrn_orient_matrix_UB_31 0.05897
_diffrn_orient_matrix_UB_32 -0.03020
_diffrn_orient_matrix_UB_33 0.00000
_diffrn_radiation_source 'fine-focus sealed tube'
_diffrn_radiation_type ' MoK\a'
_diffrn_radiation_wavelength_id all
_diffrn_reflns_av_R_equivalents 0.037
_diffrn_reflns_limit_h_max 18
_diffrn_reflns_limit_h_min -18
_diffrn_reflns_limit_k_max 17
_diffrn_reflns_limit_k_min -15
_diffrn_reflns_limit_l_max 20
_diffrn_reflns_limit_l_min -20
_diffrn_reflns_number 11273
_diffrn_reflns_theta_full 27.5
_diffrn_reflns_theta_max 27.5
_diffrn_reflns_theta_min 2.7
_exptl_absorpt_coefficient_mu 2.712
_exptl_absorpt_correction_T_max 0.742
_exptl_absorpt_correction_T_min 0.683
_exptl_absorpt_correction_type integration
_exptl_absorpt_process_details
;
By Gaussian integration based on twelve indexed crystal faces (NUMABS;
Coppens, 1970)
;
_exptl_crystal_colour Colourless
_exptl_crystal_density_diffrn 1.675
_exptl_crystal_density_method 'not measured'
_exptl_crystal_description 'Parallelepiped '
_exptl_crystal_F_000 1392
_exptl_crystal_size_max 0.36
_exptl_crystal_size_mid 0.12
_exptl_crystal_size_min 0.11
_refine_diff_density_max 3.73
_refine_diff_density_min -4.89
_refine_diff_density_rms 0.29
_refine_ls_extinction_method none
_refine_ls_goodness_of_fit_all 1.094
_refine_ls_goodness_of_fit_gt 1.133
_refine_ls_goodness_of_fit_ref 1.124
_refine_ls_hydrogen_treatment constr
_refine_ls_matrix_type full
_refine_ls_number_constraints 29
_refine_ls_number_parameters 334
_refine_ls_number_reflns 3735
_refine_ls_number_restraints 0
_refine_ls_R_factor_all 0.124
_refine_ls_R_factor_gt 0.064
_refine_ls_shift/su_max 0.029
_refine_ls_shift/su_mean 0.002
_refine_ls_structure_factor_coef F^2^
_refine_ls_weighting_details ' w = 1 / ( s^2^(Fo^2^) + 0.10000 * Fo^2^)'
_refine_ls_weighting_scheme sigma
_refine_ls_wR_factor_all 0.128
_refine_ls_wR_factor_gt 0.114
_refine_ls_wR_factor_ref 0.114
_reflns_d_resolution_high 0.62
_reflns_d_resolution_low 1.93
_reflns_limit_h_max 18
_reflns_limit_h_min 0
_reflns_limit_k_max 17
_reflns_limit_k_min 0
_reflns_limit_l_max 19
_reflns_limit_l_min -20
_reflns_number_gt 3752
_reflns_number_total 6335
_reflns_threshold_expression 'I> 3.00 sigma(I)'
_cod_data_source_file ja502174d_si_002.cif
_cod_data_source_block iodonium
_cod_depositor_comments
;
The following automatic conversions were performed:

'_symmetry_cell_setting' value 'Monoclinic' changed to 'monoclinic'
according to
/usr/data/users/saulius/crontab/automatic-downloads/rss-feeds/ACS/lib/dictionaries/cif_core.dic
dictionary named 'cif_core.dic' version 2.4.2 from 2011-04-26.

Automatic conversion script
Id: cif_fix_values 2281 2013-09-26 08:29:07Z andrius 

 Adding full bibliography for 4121758.cif.

The following automatic conversions were performed:

'_atom_sites_solution_hydrogens' value 'geom, diff' was changed to
'mixed'.

Automatic conversion script
Id: cif_fix_values 6452 2018-10-05 10:23:21Z andrius 
;
_cod_original_cell_volume 2770.2(2)
_cod_original_sg_symbol_H-M 'P 21/c        '
_cod_original_formula_sum 'C28 H29 Br I N O5 S '
_cod_database_code 4121758

loop_
_symmetry_equiv_pos_as_xyz
+X,+Y,+Z
-X,-Y,-Z
'-X,+Y+ 1/2,-Z+ 1/2'
'+X,-Y+ 1/2,+Z+ 1/2'

loop_
_atom_site_label
_atom_site_fract_x
_atom_site_fract_y
_atom_site_fract_z
_atom_site_U_iso_or_equiv
_atom_site_occupancy
_atom_site_adp_type
I16 0.32620(6) 0.96510(4) 0.20093(5) 0.0655(4) 1.00 Uij
Br26 0.13725(7) 1.27319(7) -0.12790(6) 0.0479(5) 1.00 Uij
O12 0.4151(6) 1.0375(4) 0.3642(5) 0.065(4) 1.00 Uij
C3 0.3129(6) 1.1230(5) 0.2010(5) 0.033(4) 1.00 Uij
C6 0.2173(6) 1.3726(5) 0.0361(5) 0.039(4) 1.00 Uij
O13 0.4251(4) 1.1888(4) 0.4301(4) 0.039(3) 1.00 Uij
C17 0.2376(6) 0.9371(5) 0.0726(6) 0.038(4) 1.00 Uij
C5 0.1980(6) 1.2773(6) -0.0042(5) 0.034(4) 1.00 Uij
C4 0.2226(6) 1.1882(5) 0.0411(6) 0.036(4) 1.00 Uij
C7 0.2628(6) 1.3810(5) 0.1251(6) 0.039(4) 1.00 Uij
C9 0.2713(6) 1.1935(5) 0.1314(5) 0.031(4) 1.00 Uij
C11 0.4012(6) 1.1290(6) 0.3610(5) 0.039(4) 1.00 Uij
C20 0.1194(7) 0.8900(5) -0.0911(6) 0.040(4) 1.00 Uij
C19 0.0811(6) 0.8927(5) -0.0185(6) 0.035(4) 1.00 Uij
C18 0.1381(7) 0.9167(5) 0.0658(5) 0.039(4) 1.00 Uij
C22 0.2812(6) 0.9362(6) 0.0011(6) 0.042(4) 1.00 Uij
C21 0.2188(8) 0.9121(6) -0.0810(6) 0.048(5) 1.00 Uij
C2 0.3536(6) 1.1767(5) 0.2761(5) 0.033(4) 1.00 Uij
N1 0.3388(4) 1.2792(4) 0.2591(4) 0.030(3) 1.00 Uij
C8 0.2888(5) 1.2912(5) 0.1721(5) 0.031(4) 1.00 Uij
C14 0.4721(6) 1.1399(6) 0.5149(5) 0.038(4) 1.00 Uij
C10 0.3718(7) 1.3635(6) 0.3213(6) 0.043(4) 1.00 Uij
C15 0.5055(7) 1.2220(7) 0.5822(6) 0.052(5) 1.00 Uij
C25 0.3858(9) 0.9600(8) 0.0105(11) 0.084(7) 1.00 Uij
C23 0.0922(9) 0.9148(8) 0.1420(7) 0.069(7) 1.00 Uij
C24 0.0570(9) 0.8614(9) -0.1809(7) 0.073(6) 1.00 Uij
H23A 0.019279 0.905266 0.117271 0.072959 1.00 Uiso
H6 0.191228 1.434906 -0.001379 0.042298 1.00 Uiso
H10A 0.324232 1.359082 0.361530 0.044920 1.00 Uiso
H23B 0.118580 0.858866 0.180271 0.072959 1.00 Uiso
H23C 0.105079 0.977166 0.174471 0.072959 1.00 Uiso
H10B 0.439612 1.352722 0.352160 0.044920 1.00 Uiso
H10C 0.366052 1.426542 0.289460 0.044920 1.00 Uiso
H4 0.205893 1.124897 0.010480 0.038484 1.00 Uiso
S1A 0.32440(16) 0.69207(14) 0.18966(16) 0.0430(10) 1.00 Uij
C3A 0.0683(6) 0.6187(6) 0.0157(6) 0.041(4) 1.00 Uij
C6A 0.2585(6) 0.6623(6) 0.0091(7) 0.043(4) 1.00 Uij
H6A 0.325390 0.676956 0.012921 0.048034 1.00 Uiso
C5A 0.1863(8) 0.6374(6) -0.0682(6) 0.054(5) 1.00 Uij
C2A 0.1387(6) 0.6431(6) 0.0919(5) 0.034(4) 1.00 Uij
C1A 0.2335(6) 0.6627(5) 0.0883(6) 0.036(4) 1.00 Uij
C4A 0.0914(6) 0.6165(6) -0.0660(6) 0.037(4) 1.00 Uij
O1A 0.3996(5) 0.7516(7) 0.1649(6) 0.086(5) 1.00 Uij
O3A 0.3568(7) 0.5976(5) 0.2304(5) 0.081(4) 1.00 Uij
O2A 0.2712(6) 0.7528(6) 0.2406(5) 0.079(5) 1.00 Uij
C7A 0.0134(9) 0.5884(8) -0.1488(7) 0.066(6) 1.00 Uij
H5A 0.188613 0.643202 -0.128565 0.059507 1.00 Uiso
H24A 0.085089 0.800347 -0.206644 0.072868 1.00 Uiso
H24B -0.007911 0.844447 -0.175544 0.072868 1.00 Uiso
H24C 0.053389 0.916947 -0.221644 0.072868 1.00 Uiso
H2A 0.120035 0.645880 0.147272 0.039933 1.00 Uiso
H3A 0.000555 0.604460 0.019616 0.045799 1.00 Uiso
H7AA 0.041465 0.590113 -0.199230 0.070302 1.00 Uiso
H7AB -0.039525 0.636853 -0.156780 0.070302 1.00 Uiso
H7AC -0.011715 0.521563 -0.142730 0.070302 1.00 Uiso
H14A 0.527847 1.090340 0.508861 0.041733 1.00 Uiso
H14B 0.419447 1.096940 0.525360 0.041733 1.00 Uiso
H15A 0.536407 1.192360 0.638519 0.054630 1.00 Uiso
H15B 0.449897 1.262170 0.587699 0.054630 1.00 Uiso
H15C 0.552317 1.264520 0.563078 0.054630 1.00 Uiso
H7 0.285326 1.450941 0.151579 0.042349 1.00 Uiso
H19 0.012374 0.877510 -0.024916 0.039438 1.00 Uiso
H25A 0.400524 0.955355 -0.046446 0.087642 1.00 Uiso
H25B 0.425894 0.912426 0.050444 0.087642 1.00 Uiso
H25C 0.399525 1.027673 0.033356 0.087642 1.00 Uiso
H21 0.246262 0.910511 -0.131790 0.051801 1.00 Uiso

loop_
_atom_site_aniso_label
_atom_site_aniso_U_11
_atom_site_aniso_U_22
_atom_site_aniso_U_33
_atom_site_aniso_U_12
_atom_site_aniso_U_13
_atom_site_aniso_U_23
I16 0.0940(7) 0.0166(3) 0.0550(5) 0.0031(3) -.0412(4) -.0015(2)
Br26 0.0576(6) 0.0486(5) 0.0308(5) 0.0105(4) -.0040(4) 0.0053(4)
O12 0.106(6) 0.026(3) 0.044(4) -.002(3) -.028(4) -.002(3)
C3 0.042(5) 0.015(3) 0.033(4) 0.002(3) -.011(4) 0.003(3)
C6 0.048(5) 0.028(4) 0.036(5) 0.006(3) 0.006(4) 0.011(3)
O13 0.055(4) 0.032(3) 0.026(3) 0.002(2) -.001(3) 0.000(2)
C17 0.052(5) 0.015(3) 0.037(5) -.001(3) -.014(4) 0.006(3)
C5 0.034(4) 0.038(4) 0.026(4) 0.002(3) -.002(3) 0.000(3)
C4 0.043(5) 0.023(3) 0.035(5) -.001(3) -.006(4) 0.002(3)
C7 0.039(5) 0.025(4) 0.048(5) 0.002(3) 0.000(4) -.003(3)
C9 0.034(4) 0.023(3) 0.032(4) -.004(3) -.002(3) -.002(3)
C11 0.051(5) 0.027(4) 0.032(5) -.012(4) -.005(4) 0.002(3)
C20 0.053(6) 0.027(4) 0.034(5) 0.008(3) -.002(4) -.002(3)
C19 0.032(4) 0.030(4) 0.040(5) -.001(3) 0.004(4) 0.005(3)
C18 0.062(6) 0.022(4) 0.031(5) 0.009(3) 0.013(4) 0.006(3)
C22 0.042(5) 0.023(4) 0.056(6) 0.001(3) 0.008(4) 0.012(4)
C21 0.076(7) 0.033(4) 0.034(5) 0.022(4) 0.024(5) 0.012(4)
C2 0.034(4) 0.019(3) 0.041(5) 0.003(3) 0.000(4) 0.000(3)
N1 0.036(3) 0.017(3) 0.033(4) -.003(3) 0.000(3) -.004(2)
C8 0.029(4) 0.028(4) 0.033(4) 0.000(3) 0.007(3) -.002(3)
C14 0.033(5) 0.048(5) 0.029(4) -.001(4) 0.000(3) 0.003(4)
C10 0.056(5) 0.026(4) 0.039(5) -.002(4) -.005(4) -.004(3)
C15 0.055(6) 0.053(5) 0.041(5) 0.007(4) -.003(4) -.001(4)
C25 0.052(6) 0.055(6) 0.137(13) 0.000(5) 0.021(7) 0.027(7)
C23 0.100(9) 0.056(6) 0.050(6) 0.026(6) 0.030(6) 0.014(5)
C24 0.101(9) 0.062(6) 0.040(6) 0.021(6) -.024(6) -.006(5)
S1A 0.0472(13) 0.0233(9) 0.0515(14) -.0052(8) -.0023(11) 0.0058(9)
C3A 0.042(5) 0.036(4) 0.043(5) -.008(4) 0.010(4) -.005(4)
C6A 0.031(5) 0.034(4) 0.063(7) 0.003(3) 0.025(5) 0.003(4)
C5A 0.086(8) 0.037(4) 0.039(5) 0.005(5) 0.031(5) 0.002(4)
C2A 0.041(5) 0.034(4) 0.029(4) -.008(3) 0.022(4) -.003(3)
C1A 0.048(5) 0.017(3) 0.042(5) 0.001(3) 0.020(4) 0.002(3)
C4A 0.042(5) 0.034(4) 0.036(5) -.005(4) 0.018(4) -.004(3)
O1A 0.052(4) 0.122(7) 0.074(6) -.041(4) -.011(4) 0.031(5)
O3A 0.120(7) 0.027(3) 0.073(5) 0.006(3) -.038(5) 0.003(3)
O2A 0.066(5) 0.084(5) 0.075(6) 0.010(4) -.008(4) -.043(4)
C7A 0.089(8) 0.066(6) 0.038(6) -.028(6) 0.011(5) -.006(5)

loop_
_atom_type_symbol
_atom_type_description
_atom_type_scat_dispersion_real
_atom_type_scat_dispersion_imag
_atom_type_scat_source
'C ' 'C ' 0.0033 0.0016 'Waasmaier & Kirfel, 1995'
'H ' 'H ' 0.0000 0.0000 'Waasmaier & Kirfel, 1995'
Br Br -0.2901 2.4595 'Waasmaier & Kirfel, 1995'
'I ' 'I ' -0.4742 1.8119 'Waasmaier & Kirfel, 1995'
'N ' 'N ' 0.0061 0.0033 'Waasmaier & Kirfel, 1995'
'O ' 'O ' 0.0106 0.0060 'Waasmaier & Kirfel, 1995'
'S ' 'S ' 0.1246 0.1234 'Waasmaier & Kirfel, 1995'

loop_
_diffrn_radiation_wavelength
0.71073

loop_
_exptl_crystal_face_index_h
_exptl_crystal_face_index_k
_exptl_crystal_face_index_l
_exptl_crystal_face_perp_dist
-1 0 0 0.050
1 0 0 0.060
-1 -2 -0 0.060
1 2 0 0.050
0 0 1 0.170
0 0 -1 0.190

loop_
_geom_angle_atom_site_label_1
_geom_angle_atom_site_label_2
_geom_angle_atom_site_label_3
_geom_angle
C3 I16 C17 98.2(1)
C9 C3 C2 108.6(3)
C5 C6 C7 120.9(3)
C11 O13 C14 116.3(3)
C18 C17 C22 124.0(4)
C6 C5 C4 122.8(4)
C5 C4 C9 118.2(3)
C6 C7 C8 117.2(3)
C3 C9 C4 136.9(3)
C3 C9 C8 104.6(3)
C4 C9 C8 118.5(3)
O12 C11 O13 123.6(4)
O12 C11 C2 119.6(4)
O13 C11 C2 116.8(3)
C19 C20 C21 119.0(4)
C19 C20 C24 121.5(4)
C21 C20 C24 119.5(5)
C20 C19 C18 122.4(4)
C17 C18 C19 116.4(4)
C17 C18 C23 124.2(4)
C19 C18 C23 119.4(4)
C17 C22 C21 116.0(4)
C17 C22 C25 122.5(5)
C21 C22 C25 121.5(5)
C20 C21 C22 122.2(4)
C3 C2 C11 123.4(3)
C3 C2 N1 109.2(3)
C11 C2 N1 127.3(3)
C2 N1 C8 108.6(3)
C2 N1 C10 127.0(3)
C8 N1 C10 124.4(3)
C7 C8 C9 122.5(4)
C7 C8 N1 128.4(3)
C9 C8 N1 108.9(3)
O13 C14 C15 107.8(3)
C1A S1A O1A 106.6(2)
C1A S1A O3A 106.4(2)
C1A S1A O2A 104.6(2)
O1A S1A O3A 115.1(3)
O1A S1A O2A 110.6(3)
O3A S1A O2A 112.8(3)
C2A C3A C4A 121.1(4)
C5A C6A C1A 119.2(4)
C6A C5A C4A 121.5(4)
C3A C2A C1A 120.2(4)
S1A C1A C6A 120.7(3)
S1A C1A C2A 119.1(3)
C6A C1A C2A 120.2(4)
C3A C4A C5A 117.7(4)
C3A C4A C7A 120.4(4)
C5A C4A C7A 121.9(4)
C5 C6 H6 117.5
C7 C6 H6 121.4
C5 C4 H4 119.2
C9 C4 H4 122.6
C6 C7 H7 119.7
C8 C7 H7 122.4
C20 C19 H19 119.5
C18 C19 H19 118.0
C20 C21 H21 119.4
C22 C21 H21 118.3
O13 C14 H14A 111.9
O13 C14 H14B 102.5
C15 C14 H14A 113.9
C15 C14 H14B 114.9
H14A C14 H14B 105.3
N1 C10 H10A 102.5
N1 C10 H10B 109.2
N1 C10 H10C 109.7
H10A C10 H10B 113.3
H10A C10 H10C 112.4
H10B C10 H10C 109.5
C14 C15 H15A 109.8
C14 C15 H15B 109.8
C14 C15 H15C 108.8
H15A C15 H15B 109.5
H15A C15 H15C 109.5
H15B C15 H15C 109.5
C22 C25 H25A 109.1
C22 C25 H25B 109.5
C22 C25 H25C 109.8
H25A C25 H25B 109.5
H25A C25 H25C 109.5
H25B C25 H25C 109.5
C18 C23 H23A 107.0
C18 C23 H23B 109.5
C18 C23 H23C 110.3
H23A C23 H23B 109.9
H23A C23 H23C 110.5
H23B C23 H23C 109.5
C20 C24 H24A 111.9
C20 C24 H24B 108.8
C20 C24 H24C 110.4
H24A C24 H24B 108.3
H24A C24 H24C 107.7
H24B C24 H24C 109.7
C2A C3A H3A 119.1
C4A C3A H3A 119.8
H6A C6A C5A 126.4
H6A C6A C1A 114.4
C6A C5A H5A 129.5
C4A C5A H5A 108.1
C3A C2A H2A 119.2
C1A C2A H2A 120.6
C4A C7A H7AA 109.8
C4A C7A H7AB 108.5
C4A C7A H7AC 110.1
H7AA C7A H7AB 109.5
H7AA C7A H7AC 109.5
H7AB C7A H7AC 109.5

loop_
_geom_bond_atom_site_label_1
_geom_bond_atom_site_label_2
_geom_bond_distance
I16 C3 2.086(4)
I16 C17 2.108(4)
Br26 C5 1.905(4)
O12 C11 1.219(5)
C3 C9 1.437(5)
C3 C2 1.365(5)
C6 C5 1.398(5)
C6 C7 1.379(6)
O13 C11 1.309(5)
O13 C14 1.470(5)
C17 C18 1.392(6)
C17 C22 1.393(6)
C5 C4 1.367(5)
C4 C9 1.405(6)
C7 C8 1.390(5)
C9 C8 1.427(5)
C11 C2 1.466(5)
C20 C19 1.364(6)
C20 C21 1.387(6)
C20 C24 1.502(6)
C19 C18 1.394(6)
C18 C23 1.480(7)
C22 C21 1.394(6)
C22 C25 1.464(7)
C2 N1 1.380(4)
N1 C8 1.372(5)
N1 C10 1.471(5)
C14 C15 1.498(6)
S1A C1A 1.807(4)
S1A O1A 1.436(4)
S1A O3A 1.417(3)
S1A O2A 1.452(4)
C3A C2A 1.380(6)
C3A C4A 1.387(6)
C6A C5A 1.406(7)
C6A C1A 1.362(6)
C5A C4A 1.361(6)
C2A C1A 1.361(5)
C4A C7A 1.514(7)
C6 H6 1.020
C4 H4 0.960
C7 H7 1.026
C19 H19 0.960
C21 H21 0.960
C14 H14A 1.037
C14 H14B 0.971
C10 H10A 1.020
C10 H10B 0.960
C10 H10C 0.960
C15 H15A 0.960
C15 H15B 0.960
C15 H15C 0.960
C25 H25A 0.960
C25 H25B 0.960
C25 H25C 0.960
C23 H23A 1.003
C23 H23B 0.961
C23 H23C 0.958
C24 H24A 1.018
C24 H24B 0.957
C24 H24C 0.961
C3A H3A 0.980
C6A H6A 0.941
C5A H5A 0.951
C7A H7AA 0.959

loop_
_geom_contact_atom_site_label_1
_geom_contact_atom_site_label_2
_geom_contact_distance
_geom_contact_site_symmetry_1
_geom_contact_site_symmetry_2
O12 C14 3.164(5) 1_555 2_676
O13 O1A 3.259(5) 1_555 3_655
C7 O3A 3.388(5) 1_555 1_565
C11 O1A 3.323(6) 1_555 3_655
C10 O3A 3.376(5) 1_555 1_565
H23A H4 3.3038 1_555 2_575
H23A H24C 3.1541 1_555 2_575
H23A H19 3.1812 1_555 2_575
H6 H5A 3.3761 1_555 1_565
H6 H7AC 3.3319 1_555 1_565
H6 H14B 3.1360 1_555 4_574
H10A H4 3.1661 1_555 4_575

loop_
_geom_torsion_atom_site_label_1
_geom_torsion_atom_site_label_2
_geom_torsion_atom_site_label_3
_geom_torsion_atom_site_label_4
_geom_torsion
C2 C3 C9 C4 178.3(13)
C9 C3 C2 C11 178.8(10)
C9 C3 C2 N1 1.1(6)
C2 C3 C9 C8 -1.3(6)
C7 C6 C5 C4 -0.1(8)
C5 C6 C7 C8 0.5(7)
C14 O13 C11 O12 0.6(8)
C14 O13 C11 C2 179.6(10)
C11 O13 C14 C15 172.6(9)
C22 C17 C18 C19 1.0(8)
C18 C17 C22 C21 -0.6(8)
C18 C17 C22 C25 178.8(14)
C22 C17 C18 C23 178.3(14)
C4 C5 C6 C7 -0.1(8)
C6 C5 C4 C9 -1.6(7)
C5 C4 C9 C3 -176.9(14)
C9 C4 C5 C6 -1.6(7)
C5 C4 C9 C8 2.7(7)
C8 C7 C6 C5 0.5(7)
C6 C7 C8 C9 0.8(7)
C6 C7 C8 N1 176.3(12)
C3 C9 C4 C5 -176.9(14)
C4 C9 C3 C2 178.3(13)
C3 C9 C8 C7 177.3(10)
C8 C9 C3 C2 -1.3(6)
C3 C9 C8 N1 1.0(6)
C8 C9 C4 C5 2.7(7)
C4 C9 C8 C7 -2.4(7)
C4 C9 C8 N1 -178.7(10)
O12 C11 O13 C14 0.6(8)
O12 C11 C2 C3 7.9(8)
O12 C11 C2 N1 -174.8(13)
O13 C11 C2 C3 -171.1(11)
O13 C11 C2 N1 6.1(7)
C2 C11 O13 C14 179.6(10)
C21 C20 C19 C18 -0.2(8)
C19 C20 C21 C22 0.5(8)
C24 C20 C19 C18 178.5(13)
C24 C20 C21 C22 -178.2(13)
C20 C19 C18 C17 -0.5(8)
C18 C19 C20 C21 -0.2(8)
C20 C19 C18 C23 -178.0(13)
C18 C19 C20 C24 178.5(13)
C17 C18 C19 C20 -0.5(8)
C19 C18 C17 C22 1.0(8)
C23 C18 C17 C22 178.3(14)
C23 C18 C19 C20 -178.0(13)
C17 C22 C21 C20 -0.1(8)
C21 C22 C17 C18 -0.6(8)
C25 C22 C17 C18 178.8(14)
C25 C22 C21 C20 -179.6(14)
C20 C21 C22 C17 -0.1(8)
C22 C21 C20 C19 0.5(8)
C20 C21 C22 C25 -179.6(14)
C22 C21 C20 C24 -178.2(13)
C3 C2 C11 O12 7.9(8)
C3 C2 C11 O13 -171.1(11)
C11 C2 C3 C9 178.8(10)
N1 C2 C3 C9 1.1(6)
C3 C2 N1 C8 -0.4(6)
C3 C2 N1 C10 -179.2(10)
N1 C2 C11 O12 -174.8(13)
N1 C2 C11 O13 6.1(7)
C11 C2 N1 C8 -178.0(10)
C11 C2 N1 C10 3.2(7)
C8 N1 C2 C3 -0.4(6)
C2 N1 C8 C7 -176.4(10)
C2 N1 C8 C9 -0.4(6)
C8 N1 C2 C11 -178.0(10)
C10 N1 C2 C3 -179.2(10)
C10 N1 C2 C11 3.2(7)
C10 N1 C8 C7 2.4(8)
C10 N1 C8 C9 178.5(10)
C7 C8 C9 C3 177.3(10)
C9 C8 C7 C6 0.8(7)
C7 C8 C9 C4 -2.4(7)
N1 C8 C7 C6 176.3(12)
C7 C8 N1 C2 -176.4(10)
C7 C8 N1 C10 2.4(8)
N1 C8 C9 C3 1.0(6)
N1 C8 C9 C4 -178.7(10)
C9 C8 N1 C2 -0.4(6)
C9 C8 N1 C10 178.5(10)
C15 C14 O13 C11 172.6(9)
O1A S1A C1A C6A 24.0(7)
O1A S1A C1A C2A -154.6(8)
O3A S1A C1A C6A -99.3(8)
O3A S1A C1A C2A 82.1(7)
O2A S1A C1A C6A 141.1(8)
O2A S1A C1A C2A -37.5(7)
C2A C3A C4A C5A 1.1(8)
C4A C3A C2A C1A -1.8(8)
C2A C3A C4A C7A 179.3(13)
C5A C6A C1A S1A 179.0(12)
C5A C6A C1A C2A -2.5(8)
C1A C6A C5A C4A 1.7(8)
C6A C5A C4A C3A -1.0(8)
C4A C5A C6A C1A 1.7(8)
C6A C5A C4A C7A -179.3(14)
C3A C2A C1A S1A -178.9(11)
C3A C2A C1A C6A 2.6(8)
C1A C2A C3A C4A -1.8(8)
S1A C1A C6A C5A 179.0(12)
C6A C1A S1A O1A 24.0(7)
C6A C1A S1A O3A -99.3(8)
C6A C1A S1A O2A 141.1(8)
S1A C1A C2A C3A -178.9(11)
C2A C1A S1A O1A -154.6(8)
C2A C1A S1A O3A 82.1(7)
C2A C1A S1A O2A -37.5(7)
C6A C1A C2A C3A 2.6(8)
C2A C1A C6A C5A -2.5(8)
C3A C4A C5A C6A -1.0(8)
C5A C4A C3A C2A 1.1(8)
C7A C4A C3A C2A 179.3(13)
C7A C4A C5A C6A -179.3(14)
